data_1507700
loop_
_publ_author_name
'Guo, Li'
'Zhang, Weicheng'
'Guzei, Ilia A.'
'Spencer, Lara C.'
'Gellman, Samuel H.'

_publ_section_title
;
 New preorganized \g-amino acids as foldamer building blocks.
;
_journal_issue 10
_journal_name_full 'Organic letters'
_journal_page_first 2582
_journal_page_last 2585
_journal_paper_doi 10.1021/ol3008815
_journal_volume 14
_journal_year 2012
_chemical_absolute_configuration syn
_chemical_formula_moiety 'C34 H52 N4 O7'
_chemical_formula_sum 'C34 H52 N4 O7'
_chemical_formula_weight 628.80
_space_group_IT_number 19
_symmetry_cell_setting orthorhombic
_symmetry_Int_Tables_number 19
_symmetry_space_group_name_Hall 'P 2ac 2ab'
_symmetry_space_group_name_H-M 'P 21 21 21'
_atom_sites_solution_hydrogens geom
_atom_sites_solution_primary direct
_atom_sites_solution_secondary difmap
_cell_angle_alpha 90.00
_cell_angle_beta 90.00
_cell_angle_gamma 90.00
_cell_formula_units_Z 4
_cell_length_a 9.0786(4)
_cell_length_b 16.4153(6)
_cell_length_c 23.8705(9)
_cell_measurement_reflns_used 9790
_cell_measurement_temperature 100(2)
_cell_measurement_theta_max 27.55
_cell_measurement_theta_min 1.51
_cell_volume 3557.4(2)
_computing_cell_refinement 'SAINT Ver. 7.24A (Bruker-AXS, 2007)'
_computing_data_collection 'APEX2 Ver. 2.1-4 (Bruker-AXS, 2009)'
_computing_data_reduction 'SAINT Ver. 7.24A'
_computing_molecular_graphics SHELXTL
_computing_publication_material SHELXTL
_computing_structure_refinement 'SHELXTL, OLEX2 (Dolomanov et al., 2009)'
_computing_structure_solution 'SHELXTL (Sheldrick, 2008)'
_diffrn_ambient_temperature 100(2)
_diffrn_measured_fraction_theta_full 0.983
_diffrn_measured_fraction_theta_max 0.985
_diffrn_measurement_device_type 'Bruker SMART APEX2 area detector'
_diffrn_measurement_method '0.60\% \w and 0.6\% \f scans'
_diffrn_radiation_monochromator 'mirror optics'
_diffrn_radiation_type 'Mo K\a'
_diffrn_radiation_wavelength 0.71073
_diffrn_reflns_av_R_equivalents 0.0447
_diffrn_reflns_av_sigmaI/netI 0.0168
_diffrn_reflns_limit_h_max 11
_diffrn_reflns_limit_h_min -11
_diffrn_reflns_limit_k_max 20
_diffrn_reflns_limit_k_min -21
_diffrn_reflns_limit_l_max 30
_diffrn_reflns_limit_l_min -30
_diffrn_reflns_number 78541
_diffrn_reflns_theta_full 25.00
_diffrn_reflns_theta_max 27.55
_diffrn_reflns_theta_min 1.51
_exptl_absorpt_coefficient_mu 0.082
_exptl_absorpt_correction_T_max 0.9862
_exptl_absorpt_correction_T_min 0.9656
_exptl_absorpt_correction_type analytical
_exptl_absorpt_process_details
;
SADABS  (Bruker-AXS, 2007)
;
_exptl_crystal_colour colourless
_exptl_crystal_density_diffrn 1.174
_exptl_crystal_density_method 'not measured'
_exptl_crystal_description needle
_exptl_crystal_F_000 1360
_exptl_crystal_size_max 0.43
_exptl_crystal_size_mid 0.18
_exptl_crystal_size_min 0.17
_refine_diff_density_max 0.224
_refine_diff_density_min -0.154
_refine_diff_density_rms 0.036
_refine_ls_abs_structure_details 'Flack H D (1983), Acta Cryst. A39, 876-881'
_refine_ls_abs_structure_Flack -0.4(9)
_refine_ls_extinction_method none
_refine_ls_goodness_of_fit_ref 0.837
_refine_ls_hydrogen_treatment constr
_refine_ls_matrix_type full
_refine_ls_number_parameters 411
_refine_ls_number_reflns 4524
_refine_ls_number_restraints 0
_refine_ls_restrained_S_all 0.837
_refine_ls_R_factor_all 0.0361
_refine_ls_R_factor_gt 0.0330
_refine_ls_shift/su_max 0.000
_refine_ls_shift/su_mean 0.000
_refine_ls_structure_factor_coef Fsqd
_refine_ls_weighting_details 'calc w=1/[\s^2^(Fo^2^)+(0.0609P)^2^+1.7427P] where P=(Fo^2^+2Fc^2^)/3'
_refine_ls_weighting_scheme calc
_refine_ls_wR_factor_gt 0.0893
_refine_ls_wR_factor_ref 0.0925
_reflns_number_gt 4236
_reflns_number_total 4524
_reflns_threshold_expression I>2\s(I)
_cod_data_source_file ol3008815_si_001.cif
_cod_data_source_block gellman129
_cod_depositor_comments 'Adding full bibliography for 1507700--1507701.cif.'
_cod_original_sg_symbol_Hall 'P 2ac 2ab   '
_cod_original_sg_symbol_H-M 'P 21 21 21  '
_cod_database_code 1507700

loop_
_symmetry_equiv_pos_as_xyz
'x, y, z'
'-x+1/2, -y, z+1/2'
'-x, y+1/2, -z+1/2'
'x+1/2, -y+1/2, -z'

loop_
_atom_site_label
_atom_site_type_symbol
_atom_site_fract_x
_atom_site_fract_y
_atom_site_fract_z
_atom_site_U_iso_or_equiv
_atom_site_adp_type
_atom_site_occupancy
_atom_site_symmetry_multiplicity
_atom_site_calc_flag
_atom_site_refinement_flags
O1 O 0.58861(14) -0.09116(8) 0.15307(5) 0.0221(3) Uani 1 1 d .
O2 O 0.59609(15) 0.04073(8) 0.18362(6) 0.0263(3) Uani 1 1 d .
O3 O 0.43165(17) -0.00154(8) 0.32790(5) 0.0263(3) Uani 1 1 d .
O4 O 0.72225(17) 0.29704(8) 0.28829(6) 0.0259(3) Uani 1 1 d .
O5 O 0.35130(15) 0.23003(8) 0.19990(6) 0.0260(3) Uani 1 1 d .
O6 O 0.01841(16) 0.23412(9) 0.14207(6) 0.0286(3) Uani 1 1 d .
O7 O 0.16439(16) 0.16727(8) 0.08197(6) 0.0266(3) Uani 1 1 d .
N1 N 0.41245(17) -0.04560(9) 0.20898(6) 0.0184(3) Uani 1 1 d .
H1 H 0.3823 -0.0965 0.2102 0.022 Uiso 1 1 calc R
N2 N 0.41681(19) 0.12702(9) 0.29414(6) 0.0218(3) Uani 1 1 d .
H2 H 0.3872 0.1579 0.2662 0.026 Uiso 1 1 calc R
N3 N 0.65090(18) 0.21676(9) 0.21614(6) 0.0218(3) Uani 1 1 d .
H3 H 0.6495 0.1670 0.2025 0.026 Uiso 1 1 calc R
N4 N 0.37420(19) 0.36500(9) 0.18165(6) 0.0233(3) Uani 1 1 d .
H4 H 0.4364 0.4058 0.1783 0.028 Uiso 1 1 calc R
C1 C 0.8551(2) -0.06803(13) 0.15517(9) 0.0298(4) Uani 1 1 d .
H1A H 0.8602 -0.1104 0.1840 0.045 Uiso 1 1 calc R
H1B H 0.8464 -0.0145 0.1731 0.045 Uiso 1 1 calc R
H1C H 0.9448 -0.0696 0.1323 0.045 Uiso 1 1 calc R
C2 C 0.7317(2) -0.16610(14) 0.09012(10) 0.0347(5) Uani 1 1 d .
H2A H 0.7437 -0.2082 0.1189 0.052 Uiso 1 1 calc R
H2B H 0.8165 -0.1672 0.0647 0.052 Uiso 1 1 calc R
H2C H 0.6413 -0.1765 0.0688 0.052 Uiso 1 1 calc R
C3 C 0.6992(2) -0.01703(14) 0.07407(9) 0.0327(5) Uani 1 1 d .
H3A H 0.7777 -0.0205 0.0460 0.049 Uiso 1 1 calc R
H3B H 0.7018 0.0366 0.0920 0.049 Uiso 1 1 calc R
H3C H 0.6035 -0.0248 0.0558 0.049 Uiso 1 1 calc R
C4 C 0.7217(2) -0.08283(12) 0.11803(8) 0.0238(4) Uani 1 1 d .
C5 C 0.53845(19) -0.02647(10) 0.18223(7) 0.0190(3) Uani 1 1 d .
C6 C 0.3265(2) 0.01808(11) 0.23577(7) 0.0201(3) Uani 1 1 d .
H6 H 0.3183 0.0654 0.2096 0.024 Uiso 1 1 calc R
C7 C 0.1724(2) -0.01471(13) 0.24793(9) 0.0289(4) Uani 1 1 d .
H7A H 0.1273 -0.0338 0.2130 0.043 Uiso 1 1 calc R
H7B H 0.1117 0.0287 0.2641 0.043 Uiso 1 1 calc R
H7C H 0.1791 -0.0601 0.2745 0.043 Uiso 1 1 calc R
C8 C 0.3983(2) 0.04672(11) 0.29019(7) 0.0201(3) Uani 1 1 d .
C9 C 0.4840(2) 0.16594(11) 0.34271(8) 0.0274(4) Uani 1 1 d .
H9A H 0.4266 0.1507 0.3764 0.033 Uiso 1 1 calc R
H9B H 0.4757 0.2257 0.3381 0.033 Uiso 1 1 calc R
C10 C 0.6457(3) 0.14484(11) 0.35320(8) 0.0279(4) Uani 1 1 d .
H10 H 0.6495 0.0869 0.3660 0.034 Uiso 1 1 calc R
C11 C 0.7032(3) 0.19771(14) 0.40139(9) 0.0435(6) Uani 1 1 d .
H11A H 0.6888 0.2558 0.3918 0.052 Uiso 1 1 calc R
H11B H 0.6450 0.1861 0.4355 0.052 Uiso 1 1 calc R
C12 C 0.8649(4) 0.18274(16) 0.41353(12) 0.0554(8) Uani 1 1 d .
H12A H 0.8980 0.2197 0.4438 0.066 Uiso 1 1 calc R
H12B H 0.8786 0.1259 0.4265 0.066 Uiso 1 1 calc R
C13 C 0.9570(3) 0.19730(15) 0.36136(12) 0.0505(7) Uani 1 1 d .
H13A H 1.0615 0.1852 0.3697 0.061 Uiso 1 1 calc R
H13B H 0.9499 0.2553 0.3505 0.061 Uiso 1 1 calc R
C14 C 0.9057(3) 0.14416(13) 0.31280(11) 0.0373(5) Uani 1 1 d .
H14A H 0.9289 0.0866 0.3215 0.045 Uiso 1 1 calc R
H14B H 0.9619 0.1593 0.2788 0.045 Uiso 1 1 calc R
C15 C 0.7398(2) 0.15118(11) 0.29985(8) 0.0248(4) Uani 1 1 d .
H15 H 0.7128 0.1042 0.2752 0.030 Uiso 1 1 calc R
C16 C 0.7047(2) 0.22876(11) 0.26789(8) 0.0207(3) Uani 1 1 d .
C17 C 0.5951(2) 0.28275(11) 0.18194(8) 0.0227(4) Uani 1 1 d .
H17 H 0.6435 0.3349 0.1934 0.027 Uiso 1 1 calc R
C18 C 0.6283(2) 0.26581(16) 0.12014(8) 0.0340(5) Uani 1 1 d .
H18A H 0.7346 0.2586 0.1151 0.051 Uiso 1 1 calc R
H18B H 0.5945 0.3118 0.0974 0.051 Uiso 1 1 calc R
H18C H 0.5769 0.2162 0.1084 0.051 Uiso 1 1 calc R
C19 C 0.4281(2) 0.29030(11) 0.18979(7) 0.0204(4) Uani 1 1 d .
C20 C 0.2168(2) 0.38189(11) 0.17806(8) 0.0234(4) Uani 1 1 d .
H20A H 0.1952 0.4338 0.1975 0.028 Uiso 1 1 calc R
H20B H 0.1616 0.3380 0.1973 0.028 Uiso 1 1 calc R
C21 C 0.1650(2) 0.38780(11) 0.11700(7) 0.0217(4) Uani 1 1 d .
H21 H 0.2259 0.4313 0.0990 0.026 Uiso 1 1 calc R
C22 C 0.0039(2) 0.41580(12) 0.11280(8) 0.0273(4) Uani 1 1 d .
H22A H -0.0603 0.3756 0.1318 0.033 Uiso 1 1 calc R
H22B H -0.0075 0.4687 0.1322 0.033 Uiso 1 1 calc R
C23 C -0.0441(3) 0.42470(14) 0.05151(9) 0.0353(5) Uani 1 1 d .
H23A H -0.1505 0.4378 0.0502 0.042 Uiso 1 1 calc R
H23B H 0.0103 0.4705 0.0342 0.042 Uiso 1 1 calc R
C24 C -0.0158(2) 0.34741(15) 0.01792(9) 0.0333(5) Uani 1 1 d .
H24A H -0.0416 0.3570 -0.0218 0.040 Uiso 1 1 calc R
H24B H -0.0796 0.3031 0.0322 0.040 Uiso 1 1 calc R
C25 C 0.1455(2) 0.32128(13) 0.02198(8) 0.0263(4) Uani 1 1 d .
H25A H 0.2086 0.3633 0.0044 0.032 Uiso 1 1 calc R
H25B H 0.1596 0.2697 0.0012 0.032 Uiso 1 1 calc R
C26 C 0.1926(2) 0.30920(11) 0.08347(7) 0.0205(3) Uani 1 1 d .
H26 H 0.3008 0.2979 0.0840 0.025 Uiso 1 1 calc R
C27 C 0.1139(2) 0.23513(12) 0.10739(7) 0.0218(4) Uani 1 1 d .
C28 C 0.0930(3) 0.09246(12) 0.09941(8) 0.0308(4) Uani 1 1 d .
H28A H -0.0152 0.0998 0.1002 0.037 Uiso 1 1 calc R
H28B H 0.1262 0.0769 0.1374 0.037 Uiso 1 1 calc R
C29 C 0.1341(2) 0.02749(11) 0.05799(8) 0.0240(4) Uani 1 1 d .
C30 C 0.0684(2) 0.02636(12) 0.00533(8) 0.0246(4) Uani 1 1 d .
H30 H -0.0010 0.0674 -0.0042 0.030 Uiso 1 1 calc R
C31 C 0.1026(2) -0.03356(12) -0.03329(8) 0.0275(4) Uani 1 1 d .
H31 H 0.0571 -0.0337 -0.0691 0.033 Uiso 1 1 calc R
C32 C 0.2043(3) -0.09364(12) -0.01914(9) 0.0312(4) Uani 1 1 d .
H32 H 0.2280 -0.1353 -0.0453 0.037 Uiso 1 1 calc R
C33 C 0.2706(3) -0.09271(13) 0.03287(9) 0.0321(4) Uani 1 1 d .
H33 H 0.3403 -0.1336 0.0424 0.039 Uiso 1 1 calc R
C34 C 0.2358(2) -0.03228(13) 0.07119(8) 0.0292(4) Uani 1 1 d .
H34 H 0.2823 -0.0319 0.1069 0.035 Uiso 1 1 calc R

loop_
_atom_site_aniso_label
_atom_site_aniso_U_11
_atom_site_aniso_U_22
_atom_site_aniso_U_33
_atom_site_aniso_U_23
_atom_site_aniso_U_13
_atom_site_aniso_U_12
O1 0.0199(6) 0.0211(6) 0.0254(6) -0.0039(5) 0.0052(5) -0.0020(5)
O2 0.0255(7) 0.0208(6) 0.0327(7) -0.0041(5) 0.0072(6) -0.0068(6)
O3 0.0427(8) 0.0169(6) 0.0193(6) 0.0012(5) -0.0002(6) 0.0043(6)
O4 0.0333(7) 0.0164(6) 0.0279(6) -0.0033(5) -0.0064(6) 0.0036(6)
O5 0.0251(6) 0.0207(6) 0.0324(7) 0.0074(5) -0.0031(6) -0.0021(6)
O6 0.0279(7) 0.0289(7) 0.0291(7) -0.0021(6) 0.0053(6) -0.0035(6)
O7 0.0316(7) 0.0208(6) 0.0276(6) -0.0035(5) 0.0074(6) -0.0061(6)
N1 0.0198(7) 0.0157(6) 0.0198(6) -0.0013(5) 0.0008(6) -0.0016(6)
N2 0.0274(8) 0.0166(7) 0.0215(7) 0.0037(6) 0.0031(6) 0.0032(6)
N3 0.0236(7) 0.0176(7) 0.0241(7) -0.0010(6) -0.0025(6) -0.0003(6)
N4 0.0281(8) 0.0177(7) 0.0243(7) -0.0003(6) -0.0069(7) -0.0037(6)
C1 0.0193(9) 0.0366(11) 0.0335(10) 0.0016(9) 0.0001(8) -0.0024(8)
C2 0.0277(10) 0.0365(11) 0.0399(11) -0.0126(9) 0.0091(9) 0.0009(9)
C3 0.0288(10) 0.0423(12) 0.0271(9) 0.0070(8) 0.0054(8) 0.0024(9)
C4 0.0173(8) 0.0288(9) 0.0254(8) -0.0026(7) 0.0050(7) -0.0003(8)
C5 0.0192(8) 0.0194(8) 0.0184(7) -0.0012(6) 0.0004(7) -0.0001(7)
C6 0.0194(8) 0.0184(8) 0.0224(8) 0.0027(6) 0.0009(7) 0.0033(7)
C7 0.0201(9) 0.0296(10) 0.0372(10) 0.0051(8) 0.0056(8) 0.0027(8)
C8 0.0221(8) 0.0193(8) 0.0189(7) 0.0013(6) 0.0057(7) 0.0045(7)
C9 0.0418(11) 0.0168(8) 0.0237(9) -0.0007(7) 0.0044(8) 0.0022(8)
C10 0.0448(12) 0.0171(8) 0.0218(8) -0.0003(7) -0.0078(8) 0.0003(8)
C11 0.0737(18) 0.0296(11) 0.0273(10) -0.0027(8) -0.0135(12) -0.0050(12)
C12 0.081(2) 0.0369(13) 0.0487(14) 0.0037(11) -0.0419(15) -0.0070(14)
C13 0.0494(15) 0.0325(12) 0.0695(17) 0.0039(12) -0.0377(14) -0.0026(11)
C14 0.0326(11) 0.0212(9) 0.0580(14) 0.0052(10) -0.0170(11) 0.0047(9)
C15 0.0295(10) 0.0152(8) 0.0298(9) -0.0025(7) -0.0072(8) 0.0030(7)
C16 0.0172(8) 0.0193(8) 0.0256(8) -0.0003(7) -0.0015(7) 0.0018(7)
C17 0.0248(9) 0.0211(9) 0.0221(8) 0.0031(7) -0.0044(8) -0.0050(7)
C18 0.0282(10) 0.0496(12) 0.0243(9) 0.0042(9) 0.0012(8) -0.0027(10)
C19 0.0245(9) 0.0209(8) 0.0158(7) 0.0016(6) -0.0045(7) -0.0025(7)
C20 0.0297(9) 0.0191(8) 0.0212(8) -0.0028(7) -0.0023(8) 0.0016(8)
C21 0.0237(9) 0.0213(8) 0.0202(8) 0.0004(7) -0.0028(7) 0.0021(7)
C22 0.0289(10) 0.0261(9) 0.0271(9) -0.0024(8) -0.0005(8) 0.0076(8)
C23 0.0307(11) 0.0406(12) 0.0345(10) 0.0016(9) -0.0074(9) 0.0112(10)
C24 0.0293(10) 0.0465(12) 0.0242(9) 0.0000(9) -0.0074(8) 0.0041(10)
C25 0.0271(9) 0.0325(10) 0.0192(8) 0.0003(7) -0.0004(7) 0.0012(8)
C26 0.0204(8) 0.0220(8) 0.0190(7) -0.0013(6) -0.0006(7) 0.0004(7)
C27 0.0214(9) 0.0256(9) 0.0185(8) -0.0046(7) -0.0025(7) -0.0024(8)
C28 0.0405(11) 0.0268(10) 0.0251(9) -0.0036(7) 0.0100(9) -0.0120(9)
C29 0.0283(9) 0.0205(8) 0.0231(8) 0.0013(7) 0.0041(7) -0.0080(8)
C30 0.0246(9) 0.0223(9) 0.0268(9) 0.0035(7) -0.0002(7) -0.0010(7)
C31 0.0294(10) 0.0303(10) 0.0228(8) -0.0026(8) -0.0041(8) -0.0046(9)
C32 0.0379(11) 0.0227(9) 0.0332(10) -0.0064(8) 0.0014(9) -0.0014(9)
C33 0.0342(11) 0.0258(9) 0.0364(10) 0.0083(8) -0.0021(9) 0.0045(9)
C34 0.0325(10) 0.0329(10) 0.0224(9) 0.0051(8) -0.0049(8) -0.0041(9)

loop_
_atom_type_symbol
_atom_type_description
_atom_type_scat_dispersion_real
_atom_type_scat_dispersion_imag
_atom_type_scat_source
C C 0.0033 0.0016 'International Tables Vol C Tables 4.2.6.8 and 6.1.1.4'
H H 0.0000 0.0000 'International Tables Vol C Tables 4.2.6.8 and 6.1.1.4'
N N 0.0061 0.0033 'International Tables Vol C Tables 4.2.6.8 and 6.1.1.4'
O O 0.0106 0.0060 'International Tables Vol C Tables 4.2.6.8 and 6.1.1.4'

loop_
_geom_angle_atom_site_label_1
_geom_angle_atom_site_label_2
_geom_angle_atom_site_label_3
_geom_angle
_geom_angle_publ_flag
C5 O1 C4 119.73(14) yes
C27 O7 C28 114.75(14) yes
C5 N1 C6 119.80(14) ?
C5 N1 H1 120.1 ?
C6 N1 H1 120.1 ?
C8 N2 C9 122.88(16) ?
C8 N2 H2 118.6 ?
C9 N2 H2 118.6 ?
C16 N3 C17 122.42(15) ?
C16 N3 H3 118.8 ?
C17 N3 H3 118.8 ?
C19 N4 C20 122.84(16) ?
C19 N4 H4 118.6 ?
C20 N4 H4 118.6 ?
C4 C1 H1A 109.5 ?
C4 C1 H1B 109.5 ?
H1A C1 H1B 109.5 ?
C4 C1 H1C 109.5 ?
H1A C1 H1C 109.5 ?
H1B C1 H1C 109.5 ?
C4 C2 H2A 109.5 ?
C4 C2 H2B 109.5 ?
H2A C2 H2B 109.5 ?
C4 C2 H2C 109.5 ?
H2A C2 H2C 109.5 ?
H2B C2 H2C 109.5 ?
C4 C3 H3A 109.5 ?
C4 C3 H3B 109.5 ?
H3A C3 H3B 109.5 ?
C4 C3 H3C 109.5 ?
H3A C3 H3C 109.5 ?
H3B C3 H3C 109.5 ?
O1 C4 C3 110.28(15) ?
O1 C4 C1 109.67(15) ?
C3 C4 C1 113.35(17) ?
O1 C4 C2 102.32(15) ?
C3 C4 C2 110.11(17) ?
C1 C4 C2 110.55(17) ?
O2 C5 N1 124.16(16) ?
O2 C5 O1 125.47(16) ?
N1 C5 O1 110.35(15) ?
N1 C6 C8 111.50(14) ?
N1 C6 C7 108.80(15) ?
C8 C6 C7 109.75(15) ?
N1 C6 H6 108.9 ?
C8 C6 H6 108.9 ?
C7 C6 H6 108.9 ?
C6 C7 H7A 109.5 ?
C6 C7 H7B 109.5 ?
H7A C7 H7B 109.5 ?
C6 C7 H7C 109.5 ?
H7A C7 H7C 109.5 ?
H7B C7 H7C 109.5 ?
O3 C8 N2 123.45(17) ?
O3 C8 C6 121.76(16) ?
N2 C8 C6 114.75(15) ?
N2 C9 C10 115.64(16) ?
N2 C9 H9A 108.4 ?
C10 C9 H9A 108.4 ?
N2 C9 H9B 108.4 ?
C10 C9 H9B 108.4 ?
H9A C9 H9B 107.4 ?
C11 C10 C9 108.74(19) ?
C11 C10 C15 113.25(19) ?
C9 C10 C15 112.48(15) ?
C11 C10 H10 107.4 ?
C9 C10 H10 107.4 ?
C15 C10 H10 107.4 ?
C12 C11 C10 112.4(2) ?
C12 C11 H11A 109.1 ?
C10 C11 H11A 109.1 ?
C12 C11 H11B 109.1 ?
C10 C11 H11B 109.1 ?
H11A C11 H11B 107.9 ?
C13 C12 C11 110.5(2) ?
C13 C12 H12A 109.5 ?
C11 C12 H12A 109.5 ?
C13 C12 H12B 109.5 ?
C11 C12 H12B 109.5 ?
H12A C12 H12B 108.1 ?
C12 C13 C14 111.4(2) ?
C12 C13 H13A 109.3 ?
C14 C13 H13A 109.3 ?
C12 C13 H13B 109.3 ?
C14 C13 H13B 109.3 ?
H13A C13 H13B 108.0 ?
C13 C14 C15 114.1(2) ?
C13 C14 H14A 108.7 ?
C15 C14 H14A 108.7 ?
C13 C14 H14B 108.7 ?
C15 C14 H14B 108.7 ?
H14A C14 H14B 107.6 ?
C16 C15 C14 111.60(17) ?
C16 C15 C10 110.91(16) ?
C14 C15 C10 111.80(18) ?
C16 C15 H15 107.4 ?
C14 C15 H15 107.4 ?
C10 C15 H15 107.4 ?
O4 C16 N3 122.94(17) ?
O4 C16 C15 122.49(16) ?
N3 C16 C15 114.55(16) ?
N3 C17 C19 109.73(15) ?
N3 C17 C18 109.79(16) ?
C19 C17 C18 109.08(16) ?
N3 C17 H17 109.4 ?
C19 C17 H17 109.4 ?
C18 C17 H17 109.4 ?
C17 C18 H18A 109.5 ?
C17 C18 H18B 109.5 ?
H18A C18 H18B 109.5 ?
C17 C18 H18C 109.5 ?
H18A C18 H18C 109.5 ?
H18B C18 H18C 109.5 ?
O5 C19 N4 123.95(18) ?
O5 C19 C17 121.18(17) ?
N4 C19 C17 114.76(16) ?
N4 C20 C21 111.60(16) ?
N4 C20 H20A 109.3 ?
C21 C20 H20A 109.3 ?
N4 C20 H20B 109.3 ?
C21 C20 H20B 109.3 ?
H20A C20 H20B 108.0 ?
C20 C21 C26 113.03(15) ?
C20 C21 C22 111.88(16) ?
C26 C21 C22 111.81(16) ?
C20 C21 H21 106.5 ?
C26 C21 H21 106.5 ?
C22 C21 H21 106.5 ?
C23 C22 C21 111.19(17) ?
C23 C22 H22A 109.4 ?
C21 C22 H22A 109.4 ?
C23 C22 H22B 109.4 ?
C21 C22 H22B 109.4 ?
H22A C22 H22B 108.0 ?
C24 C23 C22 112.02(17) ?
C24 C23 H23A 109.2 ?
C22 C23 H23A 109.2 ?
C24 C23 H23B 109.2 ?
C22 C23 H23B 109.2 ?
H23A C23 H23B 107.9 ?
C23 C24 C25 111.22(18) ?
C23 C24 H24A 109.4 ?
C25 C24 H24A 109.4 ?
C23 C24 H24B 109.4 ?
C25 C24 H24B 109.4 ?
H24A C24 H24B 108.0 ?
C24 C25 C26 111.22(16) ?
C24 C25 H25A 109.4 ?
C26 C25 H25A 109.4 ?
C24 C25 H25B 109.4 ?
C26 C25 H25B 109.4 ?
H25A C25 H25B 108.0 ?
C27 C26 C21 113.50(15) ?
C27 C26 C25 109.27(15) ?
C21 C26 C25 110.02(15) ?
C27 C26 H26 108.0 ?
C21 C26 H26 108.0 ?
C25 C26 H26 108.0 ?
O6 C27 O7 123.01(17) ?
O6 C27 C26 127.56(17) ?
O7 C27 C26 109.39(15) ?
O7 C28 C29 107.55(15) ?
O7 C28 H28A 110.2 ?
C29 C28 H28A 110.2 ?
O7 C28 H28B 110.2 ?
C29 C28 H28B 110.2 ?
H28A C28 H28B 108.5 ?
C34 C29 C30 118.84(18) ?
C34 C29 C28 121.30(18) ?
C30 C29 C28 119.85(18) ?
C31 C30 C29 121.01(18) ?
C31 C30 H30 119.5 ?
C29 C30 H30 119.5 ?
C30 C31 C32 119.39(18) ?
C30 C31 H31 120.3 ?
C32 C31 H31 120.3 ?
C33 C32 C31 119.99(19) ?
C33 C32 H32 120.0 ?
C31 C32 H32 120.0 ?
C34 C33 C32 120.15(19) ?
C34 C33 H33 119.9 ?
C32 C33 H33 119.9 ?
C33 C34 C29 120.62(18) ?
C33 C34 H34 119.7 ?
C29 C34 H34 119.7 ?

loop_
_geom_bond_atom_site_label_1
_geom_bond_atom_site_label_2
_geom_bond_distance
_geom_bond_publ_flag
O1 C5 1.349(2) yes
O1 C4 1.476(2) yes
O2 C5 1.221(2) yes
O3 C8 1.237(2) yes
O4 C16 1.232(2) yes
O5 C19 1.234(2) yes
O6 C27 1.199(2) yes
O7 C27 1.349(2) yes
O7 C28 1.450(2) yes
N1 C5 1.347(2) ?
N1 C6 1.453(2) ?
N1 H1 0.8800 ?
N2 C8 1.332(2) ?
N2 C9 1.457(3) ?
N2 H2 0.8800 ?
N3 C16 1.343(2) ?
N3 C17 1.448(2) ?
N3 H3 0.8800 ?
N4 C19 1.334(2) ?
N4 C20 1.458(3) ?
N4 H4 0.8800 ?
C1 C4 1.521(3) ?
C1 H1A 0.9800 ?
C1 H1B 0.9800 ?
C1 H1C 0.9800 ?
C2 C4 1.523(3) ?
C2 H2A 0.9800 ?
C2 H2B 0.9800 ?
C2 H2C 0.9800 ?
C3 C4 1.520(3) ?
C3 H3A 0.9800 ?
C3 H3B 0.9800 ?
C3 H3C 0.9800 ?
C6 C8 1.527(2) ?
C6 C7 1.527(3) ?
C6 H6 1.0000 ?
C7 H7A 0.9800 ?
C7 H7B 0.9800 ?
C7 H7C 0.9800 ?
C9 C10 1.529(3) ?
C9 H9A 0.9900 ?
C9 H9B 0.9900 ?
C10 C11 1.532(3) ?
C10 C15 1.537(3) ?
C10 H10 1.0000 ?
C11 C12 1.516(4) ?
C11 H11A 0.9900 ?
C11 H11B 0.9900 ?
C12 C13 1.519(5) ?
C12 H12A 0.9900 ?
C12 H12B 0.9900 ?
C13 C14 1.524(3) ?
C13 H13A 0.9900 ?
C13 H13B 0.9900 ?
C14 C15 1.542(3) ?
C14 H14A 0.9900 ?
C14 H14B 0.9900 ?
C15 C16 1.518(3) ?
C15 H15 1.0000 ?
C17 C19 1.533(3) ?
C17 C18 1.531(3) ?
C17 H17 1.0000 ?
C18 H18A 0.9800 ?
C18 H18B 0.9800 ?
C18 H18C 0.9800 ?
C20 C21 1.535(2) ?
C20 H20A 0.9900 ?
C20 H20B 0.9900 ?
C21 C26 1.539(2) ?
C21 C22 1.536(3) ?
C21 H21 1.0000 ?
C22 C23 1.534(3) ?
C22 H22A 0.9900 ?
C22 H22B 0.9900 ?
C23 C24 1.523(3) ?
C23 H23A 0.9900 ?
C23 H23B 0.9900 ?
C24 C25 1.529(3) ?
C24 H24A 0.9900 ?
C24 H24B 0.9900 ?
C25 C26 1.542(2) ?
C25 H25A 0.9900 ?
C25 H25B 0.9900 ?
C26 C27 1.521(3) ?
C26 H26 1.0000 ?
C28 C29 1.501(3) ?
C28 H28A 0.9900 ?
C28 H28B 0.9900 ?
C29 C34 1.384(3) ?
C29 C30 1.391(3) ?
C30 C31 1.384(3) ?
C30 H30 0.9500 ?
C31 C32 1.393(3) ?
C31 H31 0.9500 ?
C32 C33 1.380(3) ?
C32 H32 0.9500 ?
C33 C34 1.386(3) ?
C33 H33 0.9500 ?
C34 H34 0.9500 ?

loop_
_geom_hbond_atom_site_label_D
_geom_hbond_atom_site_label_H
_geom_hbond_atom_site_label_A
_geom_hbond_distance_DH
_geom_hbond_distance_HA
_geom_hbond_distance_DA
_geom_hbond_angle_DHA
_geom_hbond_site_symmetry_A
N4 H4 O3 0.88 1.94 2.821(2) 178.0 3_655
N3 H3 O2 0.88 2.18 3.033(2) 164.8 .
N2 H2 O5 0.88 2.00 2.876(2) 171.6 .
N1 H1 O4 0.88 1.99 2.859(2) 169.6 3_645

loop_
_geom_torsion_atom_site_label_1
_geom_torsion_atom_site_label_2
_geom_torsion_atom_site_label_3
_geom_torsion_atom_site_label_4
_geom_torsion
C5 O1 C4 C3 -58.9(2)
C5 O1 C4 C1 66.6(2)
C5 O1 C4 C2 -176.03(16)
C6 N1 C5 O2 8.2(3)
C6 N1 C5 O1 -170.36(15)
C4 O1 C5 O2 -1.7(3)
C4 O1 C5 N1 176.83(14)
C5 N1 C6 C8 -74.69(19)
C5 N1 C6 C7 164.12(15)
C9 N2 C8 O3 2.5(3)
C9 N2 C8 C6 -179.69(16)
N1 C6 C8 O3 -54.0(2)
C7 C6 C8 O3 66.6(2)
N1 C6 C8 N2 128.14(17)
C7 C6 C8 N2 -111.23(18)
C8 N2 C9 C10 64.5(2)
N2 C9 C10 C11 173.79(16)
N2 C9 C10 C15 47.5(2)
C9 C10 C11 C12 -178.18(19)
C15 C10 C11 C12 -52.4(2)
C10 C11 C12 C13 56.9(3)
C11 C12 C13 C14 -56.8(3)
C12 C13 C14 C15 53.0(3)
C13 C14 C15 C16 77.5(2)
C13 C14 C15 C10 -47.4(2)
C11 C10 C15 C16 -78.8(2)
C9 C10 C15 C16 45.0(2)
C11 C10 C15 C14 46.5(2)
C9 C10 C15 C14 170.30(16)
C17 N3 C16 O4 -6.3(3)
C17 N3 C16 C15 172.61(17)
C14 C15 C16 O4 -64.7(3)
C10 C15 C16 O4 60.7(2)
C14 C15 C16 N3 116.39(19)
C10 C15 C16 N3 -118.24(18)
C16 N3 C17 C19 -93.9(2)
C16 N3 C17 C18 146.18(18)
C20 N4 C19 O5 -6.6(3)
C20 N4 C19 C17 169.63(16)
N3 C17 C19 O5 -31.4(2)
C18 C17 C19 O5 88.9(2)
N3 C17 C19 N4 152.24(15)
C18 C17 C19 N4 -87.5(2)
C19 N4 C20 C21 -98.0(2)
N4 C20 C21 C26 59.7(2)
N4 C20 C21 C22 -173.05(15)
C20 C21 C22 C23 177.70(17)
C26 C21 C22 C23 -54.4(2)
C21 C22 C23 C24 53.8(2)
C22 C23 C24 C25 -55.0(2)
C23 C24 C25 C26 56.6(2)
C20 C21 C26 C27 60.2(2)
C22 C21 C26 C27 -67.1(2)
C20 C21 C26 C25 -177.00(16)
C22 C21 C26 C25 55.7(2)
C24 C25 C26 C27 68.6(2)
C24 C25 C26 C21 -56.6(2)
C28 O7 C27 O6 0.6(3)
C28 O7 C27 C26 -177.37(16)
C21 C26 C27 O6 13.1(3)
C25 C26 C27 O6 -110.1(2)
C21 C26 C27 O7 -169.08(15)
C25 C26 C27 O7 67.73(19)
C27 O7 C28 C29 166.27(16)
O7 C28 C29 C34 105.0(2)
O7 C28 C29 C30 -75.5(2)
C34 C29 C30 C31 0.5(3)
C28 C29 C30 C31 -178.99(18)
C29 C30 C31 C32 0.1(3)
C30 C31 C32 C33 -0.4(3)
C31 C32 C33 C34 0.3(3)
C32 C33 C34 C29 0.3(3)
C30 C29 C34 C33 -0.6(3)
C28 C29 C34 C33 178.82(19)

loop_
_cod_related_entry_id
_cod_related_entry_database
_cod_related_entry_code
1 ChemSpider 30651895
